data_1513388
loop_
_publ_author_name
'Zhang, Shiqian'
'Qiao, Xiaolan'
'Chen, Ying'
'Wang, Yuanyuan'
'Edkins, Robert M.'
'Liu, Zhiqiang'
'Li, Hongxiang'
'Fang, Qi'

_publ_section_title
;
 Synthesis, Structure, and Opto-electronic Properties of Regioisomeric
 Pyrene-Thienoacenes.
;
_journal_issue 2
_journal_name_full 'Organic letters'
_journal_page_first 342
_journal_page_last 345
_journal_paper_doi 10.1021/ol402971n
_journal_volume 16
_journal_year 2014
_chemical_formula_moiety 'C22 H12 S'
_chemical_formula_sum 'C22 H12 S'
_chemical_formula_weight 308.39
_chemical_name_systematic
;
 ? 
;
_space_group_crystal_system monoclinic
_space_group_IT_number 14
_space_group_name_Hall '-P 2ybc'
_space_group_name_H-M_alt 'P 1 21/c 1'
_symmetry_space_group_name_Hall '-P 2ybc'
_symmetry_space_group_name_H-M 'P 1 21/c 1'
_atom_sites_solution_hydrogens geom
_atom_sites_solution_primary direct
_atom_sites_solution_secondary difmap
_audit_creation_date 2013-06-15
_audit_creation_method
;
  Olex2 1.2
  (compiled Apr 23 2013 17:59:47, GUI svn.r4466)
;
_cell_angle_alpha 90.00
_cell_angle_beta 105.654(4)
_cell_angle_gamma 90.00
_cell_formula_units_Z 4
_cell_length_a 22.853(3)
_cell_length_b 3.9578(5)
_cell_length_c 16.3958(19)
_cell_measurement_temperature 296(2)
_cell_volume 1428.0(3)
_computing_molecular_graphics
;
O. V. Dolomanov, L. J. Bourhis, R. J. Gildea, J. A. K. Howard and H. Puschmann,
OLEX2: a complete structure solution, refinement and analysis program.
J. Appl. Cryst. (2009). 42, 339-341.
;
_computing_publication_material
;
O. V. Dolomanov, L. J. Bourhis, R. J. Gildea, J. A. K. Howard and H. Puschmann,
OLEX2: a complete structure solution, refinement and analysis program.
J. Appl. Cryst. (2009). 42, 339-341.
;
_computing_structure_refinement 'SHELXL-97 (Sheldrick, 1997)'
_computing_structure_solution 'SHELXS-97 (Sheldrick, 1990)'
_diffrn_ambient_temperature 296(2)
_diffrn_measured_fraction_theta_full 0.984
_diffrn_measured_fraction_theta_max 0.984
_diffrn_radiation_monochromator graphite
_diffrn_radiation_type MoK\a
_diffrn_radiation_wavelength 0.71073
_diffrn_reflns_av_R_equivalents 0.0500
_diffrn_reflns_av_unetI/netI 0.0484
_diffrn_reflns_limit_h_max 29
_diffrn_reflns_limit_h_min -29
_diffrn_reflns_limit_k_max 5
_diffrn_reflns_limit_k_min -5
_diffrn_reflns_limit_l_max 21
_diffrn_reflns_limit_l_min -21
_diffrn_reflns_number 11331
_diffrn_reflns_theta_full 27.47
_diffrn_reflns_theta_max 27.47
_diffrn_reflns_theta_min 0.93
_diffrn_source 'fine-focus sealed tube'
_exptl_absorpt_coefficient_mu 0.222
_exptl_absorpt_correction_T_max 0.9653
_exptl_absorpt_correction_T_min 0.9125
_exptl_absorpt_correction_type multi-scan
_exptl_absorpt_process_details 'SHELXL-97 (Sheldrick, 1997)'
_exptl_crystal_density_diffrn 1.434
_exptl_crystal_density_method 'not measured'
_exptl_crystal_F_000 640
_exptl_crystal_size_max 0.42
_exptl_crystal_size_mid 0.38
_exptl_crystal_size_min 0.16
_refine_diff_density_max 0.396
_refine_diff_density_min -0.300
_refine_diff_density_rms 0.058
_refine_ls_extinction_method none
_refine_ls_goodness_of_fit_ref 1.107
_refine_ls_hydrogen_treatment constr
_refine_ls_matrix_type full
_refine_ls_number_parameters 208
_refine_ls_number_reflns 3211
_refine_ls_number_restraints 0
_refine_ls_restrained_S_all 1.107
_refine_ls_R_factor_all 0.0846
_refine_ls_R_factor_gt 0.0530
_refine_ls_shift/su_max 0.001
_refine_ls_shift/su_mean 0.000
_refine_ls_structure_factor_coef Fsqd
_refine_ls_weighting_details 'calc w=1/[\s^2^(Fo^2^)+(0.1000P)^2^+0.0000P] where P=(Fo^2^+2Fc^2^)/3'
_refine_ls_weighting_scheme calc
_refine_ls_wR_factor_gt 0.1559
_refine_ls_wR_factor_ref 0.1817
_reflns_number_gt 2117
_reflns_number_total 3211
_reflns_threshold_expression >2sigma(I)
_cod_data_source_file ol402971n_si_002.cif
_cod_data_source_block liuzq201314
_cod_database_code 1513388
_olex2_refinement_description
;
1. Fixed Uiso
 At 1.2 times of:
  All C(H) groups
2.a Aromatic/amide H refined with riding coordinates:
 C1(H1), C2(H2), C4(H4), C5(H5), C10(H10), C11(H11), C12(H12), C14(H14),
 C17(H17), C18(H18), C19(H19), C21(H21)
;

loop_
_space_group_symop_id
_space_group_symop_operation_xyz
1 'x, y, z'
2 '-x, y+1/2, -z+1/2'
3 '-x, -y, -z'
4 'x, -y-1/2, z-1/2'

loop_
_atom_site_label
_atom_site_type_symbol
_atom_site_fract_x
_atom_site_fract_y
_atom_site_fract_z
_atom_site_U_iso_or_equiv
_atom_site_adp_type
_atom_site_occupancy
_atom_site_symmetry_multiplicity
_atom_site_calc_flag
_atom_site_refinement_flags
H1 H 0.0377 1.1495 -0.2262 0.080 Uiso 1 1 calc R
H2 H 0.1338 1.3372 -0.2163 0.071 Uiso 1 1 calc R
H4 H 0.2420 1.4098 -0.1318 0.061 Uiso 1 1 calc R
H5 H 0.3160 1.3437 -0.0103 0.055 Uiso 1 1 calc R
H10 H 0.3235 0.6241 0.3689 0.062 Uiso 1 1 calc R
H11 H 0.4168 0.6263 0.4674 0.070 Uiso 1 1 calc R
H12 H 0.5013 0.8424 0.4340 0.070 Uiso 1 1 calc R
H14 H 0.4934 1.0690 0.3017 0.061 Uiso 1 1 calc R
H17 H 0.0142 0.8939 -0.1130 0.076 Uiso 1 1 calc R
H18 H 0.0472 0.6893 0.0381 0.067 Uiso 1 1 calc R
H19 H 0.1206 0.6159 0.1601 0.063 Uiso 1 1 calc R
H21 H 0.2294 0.6707 0.2435 0.055 Uiso 1 1 calc R
C1 C 0.31034(10) 1.0377(6) 0.13408(13) 0.0389(6) Uani 1 1 d .
C2 C 0.29696(11) 0.8796(6) 0.20341(14) 0.0406(6) Uani 1 1 d .
C3 C 0.23818(11) 0.7757(7) 0.19743(15) 0.0461(6) Uani 1 1 d .
C4 C 0.13030(12) 0.7187(7) 0.11438(17) 0.0521(7) Uani 1 1 d .
C5 C 0.08636(12) 0.7634(8) 0.04136(17) 0.0557(7) Uani 1 1 d .
C6 C 0.05369(12) 0.9673(8) -0.10764(18) 0.0632(8) Uani 1 1 d .
C7 C 0.06780(14) 1.1215(8) -0.17573(18) 0.0667(9) Uani 1 1 d .
C8 C 0.12548(14) 1.2333(8) -0.16975(17) 0.0589(7) Uani 1 1 d .
C9 C 0.23271(12) 1.3049(7) -0.08604(15) 0.0504(7) Uani 1 1 d .
C10 C 0.27717(11) 1.2636(7) -0.01379(14) 0.0460(6) Uani 1 1 d .
C11 C 0.26532(11) 1.0979(6) 0.05758(14) 0.0404(6) Uani 1 1 d .
C12 C 0.20523(10) 0.9879(6) 0.05236(14) 0.0406(6) Uani 1 1 d .
C13 C 0.15837(11) 1.0340(7) -0.02426(15) 0.0443(6) Uani 1 1 d .
C14 C 0.17211(12) 1.1943(7) -0.09510(15) 0.0487(6) Uani 1 1 d .
C15 C 0.19177(11) 0.8266(6) 0.12300(14) 0.0429(6) Uani 1 1 d .
C16 C 0.09810(11) 0.9204(7) -0.03076(16) 0.0502(7) Uani 1 1 d .
C17 C 0.35116(11) 0.8497(6) 0.27457(14) 0.0424(6) Uani 1 1 d .
C18 C 0.35712(12) 0.7143(7) 0.35501(15) 0.0516(7) Uani 1 1 d .
C19 C 0.41297(13) 0.7148(8) 0.41372(16) 0.0583(8) Uani 1 1 d .
C20 C 0.46387(13) 0.8462(8) 0.39370(16) 0.0582(8) Uani 1 1 d .
C21 C 0.45936(11) 0.9812(8) 0.31516(15) 0.0509(7) Uani 1 1 d .
C22 C 0.40296(11) 0.9838(7) 0.25629(14) 0.0435(6) Uani 1 1 d .
S1 S 0.38684(3) 1.14740(18) 0.15302(4) 0.0473(3) Uani 1 1 d .

loop_
_atom_site_aniso_label
_atom_site_aniso_U_11
_atom_site_aniso_U_22
_atom_site_aniso_U_33
_atom_site_aniso_U_23
_atom_site_aniso_U_13
_atom_site_aniso_U_12
C1 0.0420(12) 0.0331(14) 0.0437(11) -0.0045(11) 0.0154(10) 0.0015(11)
C2 0.0516(13) 0.0302(14) 0.0433(11) -0.0052(11) 0.0184(10) -0.0001(11)
C3 0.0559(15) 0.0407(16) 0.0468(12) -0.0035(12) 0.0223(11) -0.0039(12)
C4 0.0548(15) 0.0496(18) 0.0580(14) -0.0081(14) 0.0258(12) -0.0106(13)
C5 0.0479(14) 0.0546(19) 0.0681(16) -0.0171(15) 0.0216(13) -0.0120(13)
C6 0.0516(16) 0.059(2) 0.0723(18) -0.0186(17) 0.0048(13) 0.0035(15)
C7 0.0669(19) 0.064(2) 0.0589(16) -0.0057(16) -0.0007(14) 0.0129(17)
C8 0.0741(19) 0.0476(18) 0.0499(14) -0.0034(14) 0.0078(13) 0.0084(15)
C9 0.0672(17) 0.0426(17) 0.0465(13) 0.0028(12) 0.0240(12) 0.0023(14)
C10 0.0494(14) 0.0454(16) 0.0461(12) 0.0004(12) 0.0177(11) -0.0021(12)
C11 0.0484(13) 0.0334(14) 0.0432(11) -0.0062(11) 0.0186(10) 0.0013(11)
C12 0.0464(13) 0.0326(14) 0.0456(12) -0.0079(11) 0.0173(10) 0.0015(12)
C13 0.0495(13) 0.0367(15) 0.0480(12) -0.0103(12) 0.0151(10) 0.0032(12)
C14 0.0618(16) 0.0383(16) 0.0461(12) -0.0061(12) 0.0146(11) 0.0049(13)
C15 0.0501(13) 0.0354(15) 0.0467(12) -0.0088(11) 0.0191(11) -0.0036(12)
C16 0.0495(14) 0.0434(17) 0.0570(14) -0.0134(13) 0.0131(12) 0.0026(12)
C17 0.0512(13) 0.0336(14) 0.0442(12) -0.0046(11) 0.0158(10) 0.0038(11)
C18 0.0624(16) 0.0467(17) 0.0500(13) 0.0024(13) 0.0227(12) 0.0047(14)
C19 0.0717(18) 0.058(2) 0.0462(13) 0.0046(14) 0.0168(13) 0.0109(15)
C20 0.0612(17) 0.060(2) 0.0492(14) -0.0050(14) 0.0077(12) 0.0096(15)
C21 0.0489(14) 0.0499(17) 0.0534(13) -0.0062(13) 0.0130(11) 0.0023(13)
C22 0.0526(13) 0.0352(14) 0.0440(11) -0.0054(12) 0.0154(10) 0.0028(12)
S1 0.0479(4) 0.0484(5) 0.0474(4) 0.0007(3) 0.0161(3) -0.0051(3)

loop_
_atom_type_symbol
_atom_type_description
_atom_type_scat_dispersion_real
_atom_type_scat_dispersion_imag
_atom_type_scat_source
C C 0.0033 0.0016 'International Tables Vol C Tables 4.2.6.8 and 6.1.1.4'
H H 0.0000 0.0000 'International Tables Vol C Tables 4.2.6.8 and 6.1.1.4'
S S 0.1246 0.1234 'International Tables Vol C Tables 4.2.6.8 and 6.1.1.4'

loop_
_geom_angle_atom_site_label_1
_geom_angle_atom_site_label_2
_geom_angle_atom_site_label_3
_geom_angle
C2 C1 C11 122.0(2)
C2 C1 S1 113.19(17)
C11 C1 S1 124.81(17)
C1 C2 C17 111.1(2)
C3 C2 C1 119.7(2)
C3 C2 C17 129.2(2)
C2 C3 H21 119.6
C2 C3 C15 120.8(2)
C15 C3 H21 119.6
C5 C4 H19 119.3
C5 C4 C15 121.4(2)
C15 C4 H19 119.3
C4 C5 H18 118.9
C4 C5 C16 122.1(2)
C16 C5 H18 118.9
C7 C6 H17 119.5
C7 C6 C16 120.9(3)
C16 C6 H17 119.5
C6 C7 H1 119.5
C8 C7 H1 119.5
C8 C7 C6 120.9(3)
C7 C8 H2 119.4
C7 C8 C14 121.3(3)
C14 C8 H2 119.4
C10 C9 H4 118.8
C10 C9 C14 122.5(2)
C14 C9 H4 118.8
C9 C10 H5 119.6
C9 C10 C11 120.7(2)
C11 C10 H5 119.6
C1 C11 C10 123.5(2)
C1 C11 C12 117.6(2)
C12 C11 C10 119.0(2)
C11 C12 C13 119.8(2)
C11 C12 C15 120.3(2)
C13 C12 C15 119.8(2)
C12 C13 C14 119.7(2)
C16 C13 C12 120.4(2)
C16 C13 C14 119.9(2)
C8 C14 C9 123.3(2)
C8 C14 C13 118.5(3)
C9 C14 C13 118.2(2)
C3 C15 C4 122.3(2)
C3 C15 C12 119.6(2)
C12 C15 C4 118.1(2)
C5 C16 C13 118.1(2)
C6 C16 C5 123.5(3)
C6 C16 C13 118.4(3)
C18 C17 C2 129.2(2)
C18 C17 C22 118.3(2)
C22 C17 C2 112.5(2)
C17 C18 H10 120.1
C19 C18 H10 120.1
C19 C18 C17 119.7(2)
C18 C19 H11 119.6
C18 C19 C20 120.8(2)
C20 C19 H11 119.6
C19 C20 H12 119.6
C21 C20 H12 119.6
C21 C20 C19 120.7(2)
C20 C21 H14 120.8
C20 C21 C22 118.4(2)
C22 C21 H14 120.8
C17 C22 S1 112.10(18)
C21 C22 C17 121.9(2)
C21 C22 S1 126.0(2)
C1 S1 C22 91.10(11)

loop_
_geom_bond_atom_site_label_1
_geom_bond_atom_site_label_2
_geom_bond_distance
C1 C2 1.402(3)
C1 S1 1.746(2)
C2 C3 1.383(3)
C2 C17 1.459(3)
C3 H21 0.9300
C4 H19 0.9300
C4 C15 1.438(3)
C5 H18 0.9300
C5 C4 1.351(4)
C6 H17 0.9300
C7 H1 0.9300
C7 C6 1.385(4)
C7 C8 1.369(4)
C8 H2 0.9300
C8 C14 1.398(3)
C9 H4 0.9300
C9 C10 1.347(3)
C10 H5 0.9300
C10 C11 1.430(3)
C11 C1 1.411(3)
C11 C12 1.421(3)
C13 C12 1.425(3)
C13 C16 1.425(3)
C14 C9 1.421(3)
C14 C13 1.431(3)
C15 C3 1.399(3)
C15 C12 1.427(3)
C16 C5 1.424(4)
C16 C6 1.401(4)
C17 C18 1.396(3)
C17 C22 1.401(3)
C18 H10 0.9300
C18 C19 1.376(4)
C19 H11 0.9300
C19 C20 1.392(4)
C20 H12 0.9300
C20 C21 1.372(3)
C21 H14 0.9300
C22 C21 1.386(3)
C22 S1 1.757(2)
